data_4515218
loop_
_publ_author_name
'Sagawa, Takuya'
'Kobayashi, Hirokazu'
'Murata, Chinatsu'
'Shichibu, Yukatsu'
'Konishi, Katsuaki'
'Fukuoka, Atsushi'

_publ_section_title
;
 Catalytic Conversion of a Chitin-Derived Sugar Alcohol to an
 Amide-Containing Isosorbide Analog
;
_journal_issue 17
_journal_name_full 'ACS Sustainable Chemistry &amp; Engineering'
_journal_page_first 14883
_journal_paper_doi 10.1021/acssuschemeng.9b02985
_journal_volume 7
_journal_year 2019
_chemical_absolute_configuration syn
_chemical_formula_sum 'C8 H13 N O4'
_chemical_formula_weight 187.19
_space_group_crystal_system monoclinic
_space_group_IT_number 4
_space_group_name_Hall 'P 2yb'
_space_group_name_H-M_alt 'P 1 21 1'
_symmetry_space_group_name_Hall 'P 2yb'
_symmetry_space_group_name_H-M 'P 1 21 1'
_atom_sites_solution_hydrogens difmap
_cell_angle_alpha 90
_cell_angle_beta 109.041(5)
_cell_angle_gamma 90
_cell_formula_units_Z 2
_cell_length_a 6.217(2)
_cell_length_b 7.746(3)
_cell_length_c 9.321(3)
_cell_measurement_reflns_used 124
_cell_measurement_temperature 90.0(2)
_cell_measurement_theta_max 27.0562
_cell_measurement_theta_min 4.3736
_cell_volume 424.3(3)
_computing_cell_refinement 'APEX3 v2017.3-0 (Bruker AXS)'
_computing_data_reduction 'SAINT V8.38A (Bruker AXS Inc., 2017)'
_computing_molecular_graphics 'shelXle (C.B. Huebschle, rev 833)'
_computing_structure_refinement 'SHELXL-2016/6 (Sheldrick, 2016)'
_computing_structure_solution 'SHELXT 2014/5 (Sheldrick, 2014)'
_diffrn_ambient_temperature 90.0(2)
_diffrn_detector_area_resol_mean 8.3333
_diffrn_measured_fraction_theta_full 0.997
_diffrn_measured_fraction_theta_max 0.997
_diffrn_measurement_device_type 'Bruker D8 goniometer'
_diffrn_measurement_method 'omega scans'
_diffrn_radiation_monochromator graphite
_diffrn_radiation_type 'Mo K\a'
_diffrn_radiation_wavelength 0.71073
_diffrn_reflns_av_R_equivalents 0.0157
_diffrn_reflns_av_unetI/netI 0.0329
_diffrn_reflns_limit_h_max 4
_diffrn_reflns_limit_h_min -7
_diffrn_reflns_limit_k_max 9
_diffrn_reflns_limit_k_min -9
_diffrn_reflns_limit_l_max 11
_diffrn_reflns_limit_l_min -9
_diffrn_reflns_number 2349
_diffrn_reflns_theta_full 26.71
_diffrn_reflns_theta_max 26.71
_diffrn_reflns_theta_min 2.31
_diffrn_source 'sealed tube'
_exptl_absorpt_coefficient_mu 0.118
_exptl_absorpt_correction_T_max 0.99
_exptl_absorpt_correction_T_min 0.89
_exptl_absorpt_correction_type multi-scan
_exptl_absorpt_process_details
;
SADABS-2016/2 - Bruker AXS area detector scaling and absorption correction
;
_exptl_crystal_colour colourless
_exptl_crystal_density_diffrn 1.465
_exptl_crystal_density_method 'not measured'
_exptl_crystal_description prism
_exptl_crystal_F_000 200
_exptl_crystal_size_max 0.383
_exptl_crystal_size_mid 0.097
_exptl_crystal_size_min 0.066
_refine_diff_density_max 0.172
_refine_diff_density_min -0.170
_refine_ls_abs_structure_details
;

Flack x determined using 616 quotients [(I+)-(I-)]/[(I+)+(I-)]
(Parsons, Flack and Wagner, Acta Cryst. B69 (2013) 249-259).
;
_refine_ls_abs_structure_Flack 0.3(8)
_refine_ls_extinction_method none
_refine_ls_goodness_of_fit_ref 1.079
_refine_ls_hydrogen_treatment refall
_refine_ls_matrix_type full
_refine_ls_number_parameters 170
_refine_ls_number_reflns 1683
_refine_ls_number_restraints 1
_refine_ls_restrained_S_all 1.078
_refine_ls_R_factor_all 0.0357
_refine_ls_R_factor_gt 0.0313
_refine_ls_shift/su_max 0.000
_refine_ls_shift/su_mean 0.000
_refine_ls_structure_factor_coef Fsqd
_refine_ls_weighting_details 'w=1/[\s^2^(Fo^2^)+(0.0272P)^2^+0.0883P] where P=(Fo^2^+2Fc^2^)/3'
_refine_ls_weighting_scheme calc
_refine_ls_wR_factor_gt 0.0664
_refine_ls_wR_factor_ref 0.0685
_reflns_number_gt 1552
_reflns_number_total 1683
_reflns_threshold_expression 'I > 2\s(I)'
_cod_data_source_file sc9b02985_si_002.cif
_cod_data_source_block exp832
_cod_depositor_comments
;
The following automatic conversions were performed:

'_exptl_absorpt_correction_type' value 'Multi-Scan' changed to
'multi-scan' according to
/home/data/users/saulius/crontab/automatic-downloads/current/ACS/lib/dictionaries/cif_core.dic
dictionary named 'cif_core.dic' version 2.4.2 from 2011-04-26.

Automatic conversion script
Id: cif_fix_values 4973 2017-02-22 13:04:09Z antanas 
;
_cod_database_code 4515218

loop_
_space_group_symop_operation_xyz
'x, y, z'
'-x, y+1/2, -z'

loop_
_atom_site_type_symbol
_atom_site_label
_atom_site_fract_x
_atom_site_fract_y
_atom_site_fract_z
_atom_site_U_iso_or_equiv
_atom_site_adp_type
_atom_site_calc_flag
_atom_site_occupancy
C C1 0.7756(4) 0.2443(3) 0.2525(3) 0.0164(5) Uani d 1
C C2 0.9672(4) 0.3592(3) 0.3457(3) 0.0188(5) Uani d 1
C C3 0.6527(4) 0.5395(3) 0.2274(3) 0.0147(5) Uani d 1
C C4 0.5678(4) 0.3557(3) 0.2405(3) 0.0154(5) Uani d 1
C C5 0.5592(4) 0.6455(3) 0.3327(3) 0.0156(5) Uani d 1
C C6 0.5680(4) 0.5156(3) 0.4560(3) 0.0175(5) Uani d 1
C C7 0.2713(4) 0.8306(3) 0.1560(3) 0.0160(5) Uani d 1
C C8 0.0228(5) 0.8702(4) 0.0854(3) 0.0219(6) Uani d 1
N N1 0.3241(4) 0.6966(3) 0.2523(2) 0.0157(4) Uani d 1
O O1 0.7846(3) 0.0819(2) 0.3232(2) 0.0186(4) Uani d 1
O O2 0.8989(3) 0.5306(2) 0.28718(19) 0.0193(4) Uani d 1
O O3 0.5116(3) 0.3518(2) 0.37825(18) 0.0172(4) Uani d 1
O O4 0.4194(3) 0.9179(2) 0.12702(19) 0.0220(4) Uani d 1
H H1 0.671(6) 0.027(5) 0.257(3) 0.034(9) Uiso d 1
H H2 0.789(4) 0.232(3) 0.146(3) 0.006(6) Uiso d 1
H H3 1.118(5) 0.332(4) 0.332(3) 0.020(7) Uiso d 1
H H4 0.977(5) 0.349(4) 0.456(3) 0.018(7) Uiso d 1
H H5 0.435(5) 0.331(4) 0.151(3) 0.014(6) Uiso d 1
H H6 0.603(5) 0.587(4) 0.124(3) 0.017(7) Uiso d 1
H H7 0.649(5) 0.749(3) 0.367(3) 0.012(7) Uiso d 1
H H8 0.726(5) 0.508(4) 0.530(3) 0.015(7) Uiso d 1
H H9 0.457(5) 0.544(4) 0.509(3) 0.017(7) Uiso d 1
H H10 0.210(5) 0.647(4) 0.275(3) 0.023(8) Uiso d 1
H H11 -0.068(7) 0.765(6) 0.071(4) 0.057(12) Uiso d 1
H H12 -0.033(6) 0.942(5) 0.155(4) 0.053(11) Uiso d 1
H H13 -0.008(5) 0.922(4) -0.010(3) 0.024(7) Uiso d 1

loop_
_atom_site_aniso_label
_atom_site_aniso_U_11
_atom_site_aniso_U_22
_atom_site_aniso_U_33
_atom_site_aniso_U_12
_atom_site_aniso_U_13
_atom_site_aniso_U_23
C1 0.0160(13) 0.0170(13) 0.0175(12) 0.0016(10) 0.0072(10) 0.0035(9)
C2 0.0132(12) 0.0168(12) 0.0263(13) 0.0004(11) 0.0065(10) 0.0049(11)
C3 0.0116(11) 0.0172(13) 0.0151(11) 0.0002(10) 0.0042(9) 0.0012(10)
C4 0.0135(12) 0.0161(12) 0.0172(11) -0.0010(11) 0.0058(10) 0.0005(10)
C5 0.0138(12) 0.0146(12) 0.0183(13) -0.0014(10) 0.0052(10) 0.0005(9)
C6 0.0207(13) 0.0160(13) 0.0175(12) 0.0020(11) 0.0086(11) 0.0000(10)
C7 0.0195(13) 0.0148(13) 0.0152(11) 0.0019(10) 0.0075(9) -0.0033(10)
C8 0.0213(14) 0.0218(14) 0.0234(14) 0.0044(12) 0.0083(11) 0.0045(12)
N1 0.0129(10) 0.0141(10) 0.0220(11) -0.0003(8) 0.0083(9) 0.0013(9)
O1 0.0183(9) 0.0146(9) 0.0232(9) 0.0006(7) 0.0070(8) 0.0021(7)
O2 0.0128(8) 0.0173(9) 0.0284(9) -0.0004(8) 0.0077(7) 0.0050(8)
O3 0.0205(9) 0.0136(8) 0.0223(8) -0.0008(7) 0.0136(7) -0.0002(7)
O4 0.0218(10) 0.0216(10) 0.0222(9) -0.0051(8) 0.0069(8) 0.0031(8)

loop_
_atom_type_symbol
_atom_type_description
_atom_type_scat_dispersion_real
_atom_type_scat_dispersion_imag
_atom_type_scat_source
C C 0.0033 0.0016 'International Tables Vol C Tables 4.2.6.8 and 6.1.1.4'
H H 0.0000 0.0000 'International Tables Vol C Tables 4.2.6.8 and 6.1.1.4'
N N 0.0061 0.0033 'International Tables Vol C Tables 4.2.6.8 and 6.1.1.4'
O O 0.0106 0.0060 'International Tables Vol C Tables 4.2.6.8 and 6.1.1.4'

loop_
_geom_angle_atom_site_label_1
_geom_angle_atom_site_label_2
_geom_angle_atom_site_label_3
_geom_angle
O1 C1 C2 110.6(2)
O1 C1 C4 116.2(2)
C2 C1 C4 101.5(2)
O1 C1 H2 111.5(14)
C2 C1 H2 108.2(14)
C4 C1 H2 108.2(13)
O2 C2 C1 104.13(19)
O2 C2 H3 108.4(18)
C1 C2 H3 113.0(17)
O2 C2 H4 111.6(17)
C1 C2 H4 108.3(17)
H3 C2 H4 111.(2)
O2 C3 C5 110.67(18)
O2 C3 C4 105.8(2)
C5 C3 C4 103.57(18)
O2 C3 H6 110.7(16)
C5 C3 H6 111.1(16)
C4 C3 H6 114.7(16)
O3 C4 C1 111.66(19)
O3 C4 C3 106.23(19)
C1 C4 C3 103.02(19)
O3 C4 H5 111.7(15)
C1 C4 H5 114.1(16)
C3 C4 H5 109.4(17)
N1 C5 C6 110.5(2)
N1 C5 C3 110.0(2)
C6 C5 C3 101.7(2)
N1 C5 H7 108.6(16)
C6 C5 H7 115.2(15)
C3 C5 H7 110.6(16)
O3 C6 C5 105.05(18)
O3 C6 H8 108.6(16)
C5 C6 H8 110.2(16)
O3 C6 H9 110.3(18)
C5 C6 H9 111.7(17)
H8 C6 H9 111.(2)
O4 C7 N1 122.0(2)
O4 C7 C8 121.6(2)
N1 C7 C8 116.3(2)
C7 C8 H11 111.(2)
C7 C8 H12 111.(2)
H11 C8 H12 104.(3)
C7 C8 H13 111.5(19)
H11 C8 H13 107.(3)
H12 C8 H13 112.(3)
C7 N1 C5 122.5(2)
C7 N1 H10 117.(2)
C5 N1 H10 120.(2)
C1 O1 H1 102.(2)
C2 O2 C3 109.39(18)
C4 O3 C6 109.86(18)

loop_
_geom_bond_atom_site_label_1
_geom_bond_atom_site_label_2
_geom_bond_distance
C1 O1 1.413(3)
C1 C2 1.513(4)
C1 C4 1.526(3)
C1 H2 1.02(2)
C2 O2 1.445(3)
C2 H3 1.01(3)
C2 H4 1.02(3)
C3 O2 1.450(3)
C3 C5 1.532(3)
C3 C4 1.537(4)
C3 H6 0.98(3)
C4 O3 1.437(3)
C4 H5 0.98(3)
C5 N1 1.463(3)
C5 C6 1.515(3)
C5 H7 0.97(3)
C6 O3 1.446(3)
C6 H8 1.00(3)
C6 H9 0.99(3)
C7 O4 1.241(3)
C7 N1 1.341(3)
C7 C8 1.500(4)
C8 H11 0.97(4)
C8 H12 1.00(4)
C8 H13 0.94(3)
N1 H10 0.89(3)
O1 H1 0.88(4)
